data_7712801
loop_
_publ_author_name
'Katzenmayer, Markus'
'Kracht, Felix'
'Maichle-Moessmer, Caecilia'
'Anwander, Reiner'

_publ_section_title
;
 Potential precursors for terminal ytterbium(II) imide complexes bearing
 the tris(3-tert-butyl-5-methylpyrazolyl)hydroborato ligand
;
_journal_name_full 'Dalton Transactions'
_journal_paper_doi 10.1039/D3DT00861D
_journal_year 2023
_chemical_formula_sum 'C108 H188 B4 Cl6 N24 Yb5'
_chemical_formula_weight 2943.95
_chemical_properties_physical Air-sensitive,Moisture-sensitive
_space_group_crystal_system monoclinic
_space_group_IT_number 15
_space_group_name_Hall '-C 2yc'
_space_group_name_H-M_alt 'C 1 2/c 1'
_atom_sites_solution_hydrogens mixed
_audit_creation_method SHELXL-2018/3
_audit_update_record
;
2023-03-14 deposited with the CCDC.	2023-04-18 downloaded from the CCDC.
;
_cell_angle_alpha 90
_cell_angle_beta 96.973(2)
_cell_angle_gamma 90
_cell_formula_units_Z 8
_cell_length_a 46.844(2)
_cell_length_b 19.2663(8)
_cell_length_c 28.8401(13)
_cell_measurement_reflns_used 1112
_cell_measurement_temperature 97(2)
_cell_measurement_theta_max 23.18
_cell_measurement_theta_min 1.375
_cell_volume 25836.0(19)
_computing_cell_refinement 'SAINT V8.40B (Bruker Nano, Inc., 2019)'
_computing_data_collection 'APEX3 v2019.11-0'
_computing_data_reduction 'SAINT V8.40B (Bruker Nano, Inc., 2019)'
_computing_structure_refinement 'SHELXL-2018/3 (Sheldrick, 2018)'
_diffrn_ambient_temperature 97(2)
_diffrn_measured_fraction_theta_full 1.000
_diffrn_measured_fraction_theta_max 0.998
_diffrn_measurement_device_type 'Bruker APEX II DUO'
_diffrn_measurement_method 'omega scans'
_diffrn_radiation_type MoK\a
_diffrn_radiation_wavelength 0.71073
_diffrn_reflns_av_R_equivalents 0.2660
_diffrn_reflns_av_unetI/netI 0.1471
_diffrn_reflns_Laue_measured_fraction_full 1.000
_diffrn_reflns_Laue_measured_fraction_max 0.998
_diffrn_reflns_limit_h_max 58
_diffrn_reflns_limit_h_min -58
_diffrn_reflns_limit_k_max 24
_diffrn_reflns_limit_k_min -24
_diffrn_reflns_limit_l_max 36
_diffrn_reflns_limit_l_min -36
_diffrn_reflns_number 256180
_diffrn_reflns_point_group_measured_fraction_full 1.000
_diffrn_reflns_point_group_measured_fraction_max 0.998
_diffrn_reflns_theta_full 25.242
_diffrn_reflns_theta_max 26.404
_diffrn_reflns_theta_min 1.144
_diffrn_source 'ImuS-focus sealed tube'
_exptl_absorpt_coefficient_mu 3.760
_exptl_absorpt_correction_type multi-scan
_exptl_absorpt_process_details 'sadabs V2012/1 (Bruker AXS Inc.)'
_exptl_crystal_colour green/yellow
_exptl_crystal_density_diffrn 1.514
_exptl_crystal_description plate
_exptl_crystal_F_000 11808
_exptl_crystal_size_max 0.136
_exptl_crystal_size_mid 0.056
_exptl_crystal_size_min 0.047
_exptl_transmission_factor_max 0.7454
_exptl_transmission_factor_min 0.5687
_refine_diff_density_max 1.285
_refine_diff_density_min -1.338
_refine_diff_density_rms 0.221
_refine_ls_extinction_method none
_refine_ls_goodness_of_fit_ref 0.999
_refine_ls_hydrogen_treatment mixed
_refine_ls_matrix_type full
_refine_ls_number_parameters 1386
_refine_ls_number_reflns 26462
_refine_ls_number_restraints 57
_refine_ls_restrained_S_all 0.999
_refine_ls_R_factor_all 0.1428
_refine_ls_R_factor_gt 0.0537
_refine_ls_shift/su_max 0.003
_refine_ls_shift/su_mean 0.000
_refine_ls_structure_factor_coef Fsqd
_refine_ls_weighting_details 'w=1/[\s^2^(Fo^2^)+(0.0309P)^2^+37.4859P] where P=(Fo^2^+2Fc^2^)/3'
_refine_ls_weighting_scheme calc
_refine_ls_wR_factor_gt 0.0875
_refine_ls_wR_factor_ref 0.1168
_reflns_Friedel_coverage 0.000
_reflns_number_gt 14356
_reflns_number_total 26462
_reflns_threshold_expression 'I > 2\s(I)'
_cod_data_source_file d3dt00861d2.cif
_cod_data_source_block 13_mo_MK258_2_0m_C2c
_cod_original_cell_volume 25836.1(19)
_cod_original_sg_symbol_H-M 'C 2/c'
_cod_database_code 7712801
_shelx_shelxl_version_number 2018/3
_shelx_space_group_comment
;
The symmetry employed for this shelxl refinement is uniquely defined
by the following loop, which should always be used as a source of
symmetry information in preference to the above space-group names.
They are only intended as comments.
;
_shelx_estimated_absorpt_t_min 0.629
_shelx_estimated_absorpt_t_max 0.843

loop_
_space_group_symop_operation_xyz
'x, y, z'
'-x, y, -z+1/2'
'x+1/2, y+1/2, z'
'-x+1/2, y+1/2, -z+1/2'
'-x, -y, -z'
'x, -y, z-1/2'
'-x+1/2, -y+1/2, -z'
'x+1/2, -y+1/2, z-1/2'

loop_
_atom_site_label
_atom_site_type_symbol
_atom_site_fract_x
_atom_site_fract_y
_atom_site_fract_z
_atom_site_U_iso_or_equiv
_atom_site_adp_type
_atom_site_occupancy
_atom_site_site_symmetry_order
_atom_site_calc_flag
_atom_site_refinement_flags_posn
_atom_site_refinement_flags_adp
_atom_site_refinement_flags_occupancy
_atom_site_disorder_assembly
_atom_site_disorder_group
C1 C 0.7938(2) 0.6226(5) 0.5838(3) 0.032(2) Uani 1 1 d . . . . .
C2 C 0.7909(2) 0.6339(5) 0.6305(3) 0.028(2) Uani 1 1 d . . . . .
H2 H 0.805623 0.648341 0.654136 0.033 Uiso 1 1 calc R U . . .
C3 C 0.7624(2) 0.6201(5) 0.6361(3) 0.027(2) Uani 1 1 d . . . . .
C4 C 0.8198(2) 0.6276(6) 0.5599(4) 0.047(3) Uani 1 1 d . . . . .
H4A H 0.817517 0.665551 0.537061 0.071 Uiso 1 1 calc R U . . .
H4B H 0.822644 0.583849 0.543715 0.071 Uiso 1 1 calc R U . . .
H4C H 0.836545 0.636790 0.582871 0.071 Uiso 1 1 calc R U . . .
C5 C 0.7481(2) 0.6226(5) 0.6804(3) 0.029(2) Uani 1 1 d . . . . .
C6 C 0.7704(2) 0.6061(5) 0.7228(3) 0.036(3) Uani 1 1 d . . . . .
H6A H 0.777690 0.558852 0.719811 0.053 Uiso 1 1 calc R U . . .
H6B H 0.761237 0.609688 0.751526 0.053 Uiso 1 1 calc R U . . .
H6C H 0.786303 0.639190 0.723948 0.053 Uiso 1 1 calc R U . . .
C7 C 0.7364(2) 0.6959(5) 0.6866(3) 0.038(3) Uani 1 1 d . . . . .
H7A H 0.752491 0.728589 0.691867 0.057 Uiso 1 1 calc R U . . .
H7B H 0.725473 0.696599 0.713466 0.057 Uiso 1 1 calc R U . . .
H7C H 0.723817 0.709280 0.658365 0.057 Uiso 1 1 calc R U . . .
C8 C 0.7228(2) 0.5716(5) 0.6782(3) 0.034(3) Uani 1 1 d . . . . .
H8A H 0.706780 0.589023 0.656142 0.052 Uiso 1 1 calc R U . . .
H8B H 0.716507 0.567105 0.709234 0.052 Uiso 1 1 calc R U . . .
H8C H 0.728831 0.526156 0.667664 0.052 Uiso 1 1 calc R U . . .
C9 C 0.7363(2) 0.6714(6) 0.4541(3) 0.034(3) Uani 1 1 d . . . . .
C10 C 0.7087(2) 0.6870(5) 0.4355(3) 0.036(3) Uani 1 1 d . . . . .
H10 H 0.703002 0.720972 0.412280 0.043 Uiso 1 1 calc R U . . .
C11 C 0.6906(2) 0.6429(5) 0.4574(3) 0.029(2) Uani 1 1 d . . . . .
C12 C 0.7642(2) 0.7048(6) 0.4447(4) 0.045(3) Uani 1 1 d . . . . .
H12A H 0.776724 0.669607 0.433333 0.067 Uiso 1 1 calc R U . . .
H12B H 0.773702 0.725203 0.473677 0.067 Uiso 1 1 calc R U . . .
H12C H 0.760181 0.741201 0.421114 0.067 Uiso 1 1 calc R U . . .
C13 C 0.6582(2) 0.6351(5) 0.4473(3) 0.031(2) Uani 1 1 d . . . . .
C14 C 0.6495(2) 0.6235(6) 0.3951(3) 0.043(3) Uani 1 1 d . . . . .
H14A H 0.657328 0.660872 0.377387 0.065 Uiso 1 1 calc R U . . .
H14B H 0.628446 0.623360 0.388511 0.065 Uiso 1 1 calc R U . . .
H14C H 0.657033 0.578799 0.385859 0.065 Uiso 1 1 calc R U . . .
C15 C 0.6436(2) 0.7019(5) 0.4623(3) 0.039(3) Uani 1 1 d . . . . .
H15A H 0.648854 0.740989 0.443416 0.058 Uiso 1 1 calc R U . . .
H15B H 0.649922 0.711184 0.495393 0.058 Uiso 1 1 calc R U . . .
H15C H 0.622642 0.695792 0.457781 0.058 Uiso 1 1 calc R U . . .
C16 C 0.6477(2) 0.5736(5) 0.4747(3) 0.041(3) Uani 1 1 d . . . . .
H16A H 0.627628 0.563326 0.463137 0.061 Uiso 1 1 calc R U . . .
H16B H 0.649215 0.585580 0.507974 0.061 Uiso 1 1 calc R U . . .
H16C H 0.659627 0.532789 0.470611 0.061 Uiso 1 1 calc R U . . .
C17 C 0.7705(2) 0.4465(5) 0.4996(3) 0.029(2) Uani 1 1 d . . . . .
C18 C 0.7583(2) 0.3854(5) 0.5104(3) 0.029(2) Uani 1 1 d . . . . .
H18 H 0.765016 0.339872 0.504924 0.035 Uiso 1 1 calc R U . . .
C19 C 0.7338(2) 0.4036(5) 0.5312(3) 0.029(2) Uani 1 1 d . . . . .
C20 C 0.7972(2) 0.4580(6) 0.4766(4) 0.044(3) Uani 1 1 d . . . . .
H20A H 0.804591 0.413196 0.467097 0.066 Uiso 1 1 calc R U . . .
H20B H 0.811870 0.480713 0.498649 0.066 Uiso 1 1 calc R U . . .
H20C H 0.792713 0.487502 0.448996 0.066 Uiso 1 1 calc R U . . .
C21 C 0.7118(2) 0.3555(5) 0.5499(3) 0.026(2) Uani 1 1 d . . . . .
C22 C 0.7182(2) 0.2801(5) 0.5404(3) 0.041(3) Uani 1 1 d . . . . .
H22A H 0.715449 0.271689 0.506616 0.061 Uiso 1 1 calc R U . . .
H22B H 0.705109 0.250300 0.555538 0.061 Uiso 1 1 calc R U . . .
H22C H 0.738108 0.269440 0.552825 0.061 Uiso 1 1 calc R U . . .
C23 C 0.68138(19) 0.3723(5) 0.5250(3) 0.028(2) Uani 1 1 d . . . . .
H23A H 0.681052 0.365433 0.491302 0.042 Uiso 1 1 calc R U . . .
H23B H 0.676593 0.420711 0.531212 0.042 Uiso 1 1 calc R U . . .
H23C H 0.667272 0.341541 0.536864 0.042 Uiso 1 1 calc R U . . .
C24 C 0.7124(2) 0.3662(5) 0.6029(3) 0.031(2) Uani 1 1 d . . . . .
H24A H 0.709713 0.415579 0.609364 0.046 Uiso 1 1 calc R U . . .
H24B H 0.730898 0.350607 0.618895 0.046 Uiso 1 1 calc R U . . .
H24C H 0.696819 0.339336 0.614084 0.046 Uiso 1 1 calc R U . . .
C25 C 0.6802(2) 0.2170(5) 0.6722(3) 0.028(2) Uani 1 1 d . . . . .
C26 C 0.6973(2) 0.2559(5) 0.7034(3) 0.027(2) Uani 1 1 d . . . . .
H26 H 0.715725 0.243512 0.718801 0.033 Uiso 1 1 calc R U . . .
C27 C 0.68245(19) 0.3180(5) 0.7083(3) 0.024(2) Uani 1 1 d . . . . .
C28 C 0.6857(2) 0.1449(5) 0.6539(3) 0.039(3) Uani 1 1 d . . . . .
H28A H 0.670033 0.113800 0.660077 0.058 Uiso 1 1 calc R U . . .
H28B H 0.703958 0.127088 0.669692 0.058 Uiso 1 1 calc R U . . .
H28C H 0.686679 0.147165 0.620208 0.058 Uiso 1 1 calc R U . . .
C29 C 0.6908(2) 0.3751(5) 0.7420(3) 0.029(2) Uani 1 1 d . . . . .
C30 C 0.6712(2) 0.4378(5) 0.7325(3) 0.034(3) Uani 1 1 d . . . . .
H30A H 0.670961 0.452085 0.699815 0.052 Uiso 1 1 calc R U . . .
H30B H 0.678438 0.476085 0.753026 0.052 Uiso 1 1 calc R U . . .
H30C H 0.651712 0.425622 0.738485 0.052 Uiso 1 1 calc R U . . .
C31 C 0.7214(2) 0.3984(5) 0.7374(3) 0.039(3) Uani 1 1 d . . . . .
H31A H 0.722528 0.414918 0.705533 0.058 Uiso 1 1 calc R U . . .
H31B H 0.734632 0.359267 0.744199 0.058 Uiso 1 1 calc R U . . .
H31C H 0.726836 0.436103 0.759586 0.058 Uiso 1 1 calc R U . . .
C32 C 0.6892(2) 0.3493(5) 0.7916(3) 0.041(3) Uani 1 1 d . . . . .
H32A H 0.669792 0.331606 0.794036 0.062 Uiso 1 1 calc R U . . .
H32B H 0.693398 0.387756 0.813641 0.062 Uiso 1 1 calc R U . . .
H32C H 0.703233 0.312115 0.799018 0.062 Uiso 1 1 calc R U . . .
C33 C 0.6173(2) 0.2300(5) 0.5413(3) 0.028(2) Uani 1 1 d . . . . .
C34 C 0.6027(2) 0.2749(5) 0.5092(3) 0.031(2) Uani 1 1 d . . . . .
H34 H 0.597948 0.267883 0.476543 0.037 Uiso 1 1 calc R U . . .
C35 C 0.59660(18) 0.3325(4) 0.5352(3) 0.018(2) Uani 1 1 d . . . . .
C36 C 0.6268(2) 0.1568(5) 0.5334(3) 0.044(3) Uani 1 1 d . . . . .
H36A H 0.621143 0.143832 0.500745 0.065 Uiso 1 1 calc R U . . .
H36B H 0.617744 0.125143 0.553863 0.065 Uiso 1 1 calc R U . . .
H36C H 0.647772 0.153717 0.540525 0.065 Uiso 1 1 calc R U . . .
C37 C 0.57982(19) 0.3976(5) 0.5181(3) 0.023(2) Uani 1 1 d . . . . .
C38 C 0.5676(2) 0.4343(5) 0.5586(3) 0.030(2) Uani 1 1 d . . . . .
H38A H 0.555354 0.473018 0.546415 0.045 Uiso 1 1 calc R U . . .
H38B H 0.583419 0.451895 0.580802 0.045 Uiso 1 1 calc R U . . .
H38C H 0.556142 0.401260 0.574490 0.045 Uiso 1 1 calc R U . . .
C39 C 0.59967(19) 0.4471(5) 0.4961(3) 0.028(2) Uani 1 1 d . . . . .
H39A H 0.608130 0.423057 0.471052 0.042 Uiso 1 1 calc R U . . .
H39B H 0.615030 0.462725 0.519880 0.042 Uiso 1 1 calc R U . . .
H39C H 0.588635 0.487265 0.483063 0.042 Uiso 1 1 calc R U . . .
C40 C 0.5549(2) 0.3759(5) 0.4814(3) 0.035(3) Uani 1 1 d . . . . .
H40A H 0.562621 0.355796 0.454294 0.053 Uiso 1 1 calc R U . . .
H40B H 0.543195 0.416687 0.471521 0.053 Uiso 1 1 calc R U . . .
H40C H 0.542944 0.341402 0.494914 0.053 Uiso 1 1 calc R U . . .
C41 C 0.5839(2) 0.1840(5) 0.6736(4) 0.036(3) Uani 1 1 d . . . . .
C42 C 0.5653(2) 0.2133(5) 0.7007(4) 0.037(3) Uani 1 1 d . . . . .
H42 H 0.549982 0.190638 0.713361 0.044 Uiso 1 1 calc R U . . .
C43 C 0.5732(2) 0.2846(6) 0.7064(3) 0.030(2) Uani 1 1 d . . . . .
C44 C 0.5853(2) 0.1093(5) 0.6584(4) 0.053(3) Uani 1 1 d . . . . .
H44A H 0.585424 0.107244 0.624499 0.079 Uiso 1 1 calc R U . . .
H44B H 0.568585 0.084057 0.667027 0.079 Uiso 1 1 calc R U . . .
H44C H 0.602965 0.087925 0.673923 0.079 Uiso 1 1 calc R U . . .
C45 C 0.5614(2) 0.3401(6) 0.7353(3) 0.036(3) Uani 1 1 d . . . . .
C46 C 0.5441(2) 0.3922(5) 0.7042(3) 0.041(3) Uani 1 1 d . . . . .
H46A H 0.556486 0.413335 0.683015 0.062 Uiso 1 1 calc R U . . .
H46B H 0.536800 0.428357 0.723530 0.062 Uiso 1 1 calc R U . . .
H46C H 0.527967 0.368635 0.685947 0.062 Uiso 1 1 calc R U . . .
C47 C 0.5860(2) 0.3773(6) 0.7655(3) 0.046(3) Uani 1 1 d . . . . .
H47A H 0.597159 0.404659 0.745322 0.069 Uiso 1 1 calc R U . . .
H47B H 0.598593 0.342873 0.782620 0.069 Uiso 1 1 calc R U . . .
H47C H 0.578079 0.408162 0.787683 0.069 Uiso 1 1 calc R U . . .
C48 C 0.5422(2) 0.3056(6) 0.7676(4) 0.050(3) Uani 1 1 d . . . . .
H48A H 0.526978 0.279429 0.749009 0.075 Uiso 1 1 calc R U . . .
H48B H 0.533596 0.341274 0.785788 0.075 Uiso 1 1 calc R U . . .
H48C H 0.553773 0.273992 0.788929 0.075 Uiso 1 1 calc R U . . .
C49 C 0.4784(2) 0.7864(5) 0.4684(3) 0.033(3) Uani 1 1 d . . . . .
C50 C 0.4869(2) 0.7384(5) 0.4366(3) 0.037(3) Uani 1 1 d . . . . .
H50 H 0.478355 0.731425 0.405344 0.045 Uiso 1 1 calc R U . . .
C51 C 0.5101(2) 0.7029(5) 0.4594(3) 0.027(2) Uani 1 1 d . . . . .
C52 C 0.4544(2) 0.8369(6) 0.4611(4) 0.054(3) Uani 1 1 d . . . . .
H52A H 0.445834 0.835497 0.428329 0.081 Uiso 1 1 calc R U . . .
H52B H 0.461716 0.883729 0.468681 0.081 Uiso 1 1 calc R U . . .
H52C H 0.439770 0.824987 0.481302 0.081 Uiso 1 1 calc R U . . .
C53 C 0.5280(2) 0.6454(5) 0.4409(3) 0.030(2) Uani 1 1 d . . . . .
C54 C 0.5591(2) 0.6680(6) 0.4400(3) 0.040(3) Uani 1 1 d . . . . .
H54A H 0.570040 0.629902 0.428195 0.060 Uiso 1 1 calc R U . . .
H54B H 0.567576 0.680285 0.471647 0.060 Uiso 1 1 calc R U . . .
H54C H 0.559647 0.708455 0.419472 0.060 Uiso 1 1 calc R U . . .
C55 C 0.5269(2) 0.5798(5) 0.4720(3) 0.034(3) Uani 1 1 d . . . . .
H55A H 0.538255 0.542596 0.459983 0.051 Uiso 1 1 calc R U . . .
H55B H 0.506919 0.564469 0.471501 0.051 Uiso 1 1 calc R U . . .
H55C H 0.534879 0.590872 0.504143 0.051 Uiso 1 1 calc R U . . .
C56 C 0.5149(2) 0.6268(6) 0.3913(3) 0.047(3) Uani 1 1 d . . . . .
H56A H 0.514375 0.668221 0.371453 0.070 Uiso 1 1 calc R U . . .
H56B H 0.495266 0.609389 0.391879 0.070 Uiso 1 1 calc R U . . .
H56C H 0.526588 0.590896 0.378657 0.070 Uiso 1 1 calc R U . . .
C57 C 0.4693(2) 0.7675(6) 0.6205(4) 0.039(3) Uani 1 1 d . . . . .
C58 C 0.4733(2) 0.7094(5) 0.6480(3) 0.032(3) Uani 1 1 d . . . . .
H58 H 0.461206 0.693963 0.670023 0.038 Uiso 1 1 calc R U . . .
C59 C 0.4985(2) 0.6770(5) 0.6376(3) 0.027(2) Uani 1 1 d . . . . .
C60 C 0.4455(2) 0.8184(6) 0.6174(4) 0.055(3) Uani 1 1 d . . . . .
H60A H 0.434729 0.816651 0.586086 0.082 Uiso 1 1 calc R U . . .
H60B H 0.453393 0.865159 0.623285 0.082 Uiso 1 1 calc R U . . .
H60C H 0.432659 0.807204 0.640706 0.082 Uiso 1 1 calc R U . . .
C61 C 0.51152(19) 0.6099(5) 0.6557(3) 0.025(2) Uani 1 1 d . . . . .
C62 C 0.5291(2) 0.5762(5) 0.6204(3) 0.037(3) Uani 1 1 d . . . . .
H62A H 0.518041 0.576714 0.589380 0.056 Uiso 1 1 calc R U . . .
H62B H 0.533622 0.528137 0.629802 0.056 Uiso 1 1 calc R U . . .
H62C H 0.547072 0.602134 0.619598 0.056 Uiso 1 1 calc R U . . .
C63 C 0.5305(2) 0.6213(6) 0.7030(3) 0.042(3) Uani 1 1 d . . . . .
H63A H 0.545098 0.656678 0.699273 0.063 Uiso 1 1 calc R U . . .
H63B H 0.539983 0.577671 0.713279 0.063 Uiso 1 1 calc R U . . .
H63C H 0.518422 0.636902 0.726491 0.063 Uiso 1 1 calc R U . . .
C64 C 0.4869(2) 0.5598(5) 0.6641(3) 0.034(3) Uani 1 1 d . . . . .
H64A H 0.473167 0.556598 0.635669 0.051 Uiso 1 1 calc R U . . .
H64B H 0.476983 0.577442 0.689783 0.051 Uiso 1 1 calc R U . . .
H64C H 0.494808 0.513767 0.672233 0.051 Uiso 1 1 calc R U . . .
C65 C 0.5230(2) 0.9384(5) 0.5628(3) 0.034(3) Uani 1 1 d . . . . .
C66 C 0.5504(2) 0.9585(5) 0.5571(3) 0.039(3) Uani 1 1 d . . . . .
H66 H 0.557476 1.004767 0.556810 0.047 Uiso 1 1 calc R U . . .
C67 C 0.5659(2) 0.8985(5) 0.5517(3) 0.026(2) Uani 1 1 d . . . . .
C68 C 0.4972(2) 0.9814(5) 0.5694(4) 0.052(3) Uani 1 1 d . . . . .
H68A H 0.482336 0.974594 0.542817 0.078 Uiso 1 1 calc R U . . .
H68B H 0.502670 1.030547 0.571467 0.078 Uiso 1 1 calc R U . . .
H68C H 0.489691 0.967399 0.598262 0.078 Uiso 1 1 calc R U . . .
C69 C 0.5969(2) 0.8930(5) 0.5404(3) 0.029(2) Uani 1 1 d . . . . .
C70 C 0.6081(2) 0.8190(5) 0.5452(3) 0.041(3) Uani 1 1 d . . . . .
H70A H 0.597778 0.789984 0.520797 0.062 Uiso 1 1 calc R U . . .
H70B H 0.605174 0.800700 0.575974 0.062 Uiso 1 1 calc R U . . .
H70C H 0.628724 0.818518 0.541944 0.062 Uiso 1 1 calc R U . . .
C71 C 0.5975(2) 0.9172(6) 0.4902(3) 0.055(3) Uani 1 1 d . . . . .
H71A H 0.617353 0.916163 0.482642 0.083 Uiso 1 1 calc R U . . .
H71B H 0.590032 0.964629 0.486777 0.083 Uiso 1 1 calc R U . . .
H71C H 0.585573 0.886266 0.468957 0.083 Uiso 1 1 calc R U . . .
C72 C 0.6163(2) 0.9405(5) 0.5723(4) 0.042(3) Uani 1 1 d . . . . .
H72A H 0.635709 0.940269 0.562765 0.063 Uiso 1 1 calc R U . . .
H72B H 0.617202 0.924087 0.604634 0.063 Uiso 1 1 calc R U . . .
H72C H 0.608634 0.987860 0.570184 0.063 Uiso 1 1 calc R U . . .
C73 C 0.5988(2) 0.9395(5) 0.8374(3) 0.031(2) Uani 1 1 d . . . . .
C74 C 0.5756(2) 0.9532(5) 0.8058(3) 0.042(3) Uani 1 1 d . . . . .
H74 H 0.561688 0.988558 0.807947 0.051 Uiso 1 1 calc R U . . .
C75 C 0.5762(2) 0.9054(5) 0.7693(3) 0.031(2) Uani 1 1 d . . . . .
C76 C 0.6080(2) 0.9747(5) 0.8837(3) 0.047(3) Uani 1 1 d . . . . .
H76A H 0.625809 1.000766 0.881724 0.070 Uiso 1 1 calc R U . . .
H76B H 0.611362 0.939606 0.908325 0.070 Uiso 1 1 calc R U . . .
H76C H 0.592896 1.006632 0.890980 0.070 Uiso 1 1 calc R U . . .
C77 C 0.5562(2) 0.8972(6) 0.7249(4) 0.043(3) Uani 1 1 d . . . . .
C78 C 0.5341(3) 0.9572(7) 0.7218(4) 0.080(5) Uani 1 1 d . . . . .
H78A H 0.543774 1.001143 0.716961 0.120 Uiso 1 1 calc R U . . .
H78B H 0.525256 0.959485 0.750903 0.120 Uiso 1 1 calc R U . . .
H78C H 0.519096 0.948799 0.695563 0.120 Uiso 1 1 calc R U . . .
C79 C 0.5413(2) 0.8269(7) 0.7241(4) 0.069(4) Uani 1 1 d . . . . .
H79A H 0.526957 0.823870 0.696367 0.104 Uiso 1 1 calc R U . . .
H79B H 0.531678 0.821735 0.752245 0.104 Uiso 1 1 calc R U . . .
H79C H 0.555519 0.789884 0.723051 0.104 Uiso 1 1 calc R U . . .
C80 C 0.5732(2) 0.9038(5) 0.6832(3) 0.042(3) Uani 1 1 d . . . . .
H80A H 0.560039 0.901259 0.654195 0.063 Uiso 1 1 calc R U . . .
H80B H 0.587252 0.865919 0.683990 0.063 Uiso 1 1 calc R U . . .
H80C H 0.583343 0.948412 0.684775 0.063 Uiso 1 1 calc R U . . .
C81 C 0.6902(2) 0.9109(5) 0.8167(3) 0.033(3) Uani 1 1 d . . . . .
C82 C 0.7007(2) 0.9193(5) 0.7747(3) 0.033(3) Uani 1 1 d . . . . .
H82 H 0.717745 0.943055 0.769487 0.040 Uiso 1 1 calc R U . . .
C83 C 0.6818(2) 0.8868(5) 0.7417(3) 0.025(2) Uani 1 1 d . . . . .
C84 C 0.7020(2) 0.9368(5) 0.8644(3) 0.039(3) Uani 1 1 d . . . . .
H84A H 0.720094 0.961366 0.862581 0.058 Uiso 1 1 calc R U . . .
H84B H 0.705372 0.897320 0.885855 0.058 Uiso 1 1 calc R U . . .
H84C H 0.688065 0.968469 0.876014 0.058 Uiso 1 1 calc R U . . .
C85 C 0.6818(2) 0.8853(5) 0.6894(3) 0.027(2) Uani 1 1 d . . . . .
C86 C 0.6601(2) 0.8355(5) 0.6652(3) 0.036(3) Uani 1 1 d . . . . .
H86A H 0.660624 0.837885 0.631371 0.054 Uiso 1 1 calc R U . . .
H86B H 0.640801 0.848035 0.672315 0.054 Uiso 1 1 calc R U . . .
H86C H 0.664678 0.788224 0.676168 0.054 Uiso 1 1 calc R U . . .
C87 C 0.7118(2) 0.8685(7) 0.6772(4) 0.061(4) Uani 1 1 d . . . . .
H87A H 0.711714 0.869103 0.643210 0.091 Uiso 1 1 calc R U . . .
H87B H 0.717590 0.822319 0.689230 0.091 Uiso 1 1 calc R U . . .
H87C H 0.725518 0.903144 0.691392 0.091 Uiso 1 1 calc R U . . .
C88 C 0.6741(2) 0.9606(5) 0.6717(3) 0.047(3) Uani 1 1 d . . . . .
H88A H 0.688228 0.993313 0.687049 0.070 Uiso 1 1 calc R U . . .
H88B H 0.654878 0.972875 0.679210 0.070 Uiso 1 1 calc R U . . .
H88C H 0.674365 0.962715 0.637821 0.070 Uiso 1 1 calc R U . . .
C89 C 0.64779(19) 0.7490(5) 0.8970(3) 0.027(2) Uani 1 1 d . . . . .
C90 C 0.6390(2) 0.6820(5) 0.8943(3) 0.027(2) Uani 1 1 d . . . . .
H90 H 0.641234 0.648315 0.918527 0.032 Uiso 1 1 calc R U . . .
C91 C 0.62590(19) 0.6727(5) 0.8479(3) 0.022(2) Uani 1 1 d . . . . .
C92 C 0.6642(2) 0.7854(5) 0.9379(3) 0.042(3) Uani 1 1 d . . . . .
H92A H 0.683638 0.796086 0.930820 0.064 Uiso 1 1 calc R U . . .
H92B H 0.665338 0.755263 0.965485 0.064 Uiso 1 1 calc R U . . .
H92C H 0.654280 0.828552 0.944220 0.064 Uiso 1 1 calc R U . . .
C93 C 0.61221(19) 0.6084(5) 0.8260(3) 0.029(2) Uani 1 1 d . . . . .
C94 C 0.63516(19) 0.5553(5) 0.8159(3) 0.031(2) Uani 1 1 d . . . . .
H94A H 0.625766 0.512049 0.804458 0.046 Uiso 1 1 calc R U . . .
H94B H 0.648045 0.545968 0.844565 0.046 Uiso 1 1 calc R U . . .
H94C H 0.646304 0.573988 0.792059 0.046 Uiso 1 1 calc R U . . .
C95 C 0.59260(19) 0.6251(5) 0.7810(3) 0.027(2) Uani 1 1 d . . . . .
H95A H 0.603984 0.646140 0.758341 0.041 Uiso 1 1 calc R U . . .
H95B H 0.577569 0.657523 0.787883 0.041 Uiso 1 1 calc R U . . .
H95C H 0.583689 0.582194 0.767891 0.041 Uiso 1 1 calc R U . . .
C96 C 0.5937(2) 0.5740(5) 0.8607(3) 0.036(3) Uani 1 1 d . . . . .
H96A H 0.583971 0.533004 0.846082 0.054 Uiso 1 1 calc R U . . .
H96B H 0.579257 0.607180 0.868941 0.054 Uiso 1 1 calc R U . . .
H96C H 0.606046 0.559962 0.889010 0.054 Uiso 1 1 calc R U . . .
C100 C 0.7209(3) 0.2624(8) 0.3302(6) 0.108(5) Uani 1 1 d . U . . .
H10A H 0.712754 0.229264 0.350787 0.162 Uiso 1 1 calc R U . . .
H10B H 0.741964 0.260761 0.336090 0.162 Uiso 1 1 calc R U . . .
H10C H 0.714700 0.250282 0.297579 0.162 Uiso 1 1 calc R U . . .
C101 C 0.7106(3) 0.3357(8) 0.3400(5) 0.103(4) Uani 1 1 d . U . . .
H10D H 0.717115 0.368057 0.316878 0.124 Uiso 1 1 calc R U . . .
H10E H 0.689265 0.336171 0.336012 0.124 Uiso 1 1 calc R U . . .
C102 C 0.7212(3) 0.3606(9) 0.3879(5) 0.105(4) Uani 1 1 d . U . . .
H10F H 0.742452 0.363692 0.390458 0.126 Uiso 1 1 calc R U . . .
H10G H 0.716487 0.324944 0.410492 0.126 Uiso 1 1 calc R U . . .
C103 C 0.7092(3) 0.4344(9) 0.4039(5) 0.101(4) Uani 1 1 d . U . . .
H10H H 0.688265 0.430219 0.405754 0.121 Uiso 1 1 calc R U . . .
H10I H 0.718674 0.445959 0.435483 0.121 Uiso 1 1 calc R U . . .
C104 C 0.7137(4) 0.4866(9) 0.3742(6) 0.111(4) Uani 1 1 d . U . . .
H10J H 0.707829 0.470066 0.341979 0.133 Uiso 1 1 calc R U . . .
H10K H 0.700684 0.525355 0.380011 0.133 Uiso 1 1 calc R U . . .
C105 C 0.7407(3) 0.5125(9) 0.3761(6) 0.126(6) Uani 1 1 d . U . . .
H10L H 0.747233 0.527992 0.407947 0.189 Uiso 1 1 calc R U . . .
H10M H 0.740698 0.551945 0.354581 0.189 Uiso 1 1 calc R U . . .
H10N H 0.753631 0.476390 0.366966 0.189 Uiso 1 1 calc R U . . .
C106 C 0.6447(3) 0.0769(8) 0.7722(4) 0.083(5) Uani 1 1 d . . . . .
H10O H 0.656563 0.065538 0.747455 0.124 Uiso 1 1 calc R U . . .
H10P H 0.625960 0.054151 0.765645 0.124 Uiso 1 1 calc R U . . .
H10Q H 0.654352 0.060710 0.802300 0.124 Uiso 1 1 calc R U . . .
C107 C 0.6405(3) 0.1564(7) 0.7740(4) 0.064(4) Uani 1 1 d . . . . .
H10R H 0.659321 0.179430 0.773611 0.077 Uiso 1 1 calc R U . . .
H10S H 0.627878 0.171222 0.745638 0.077 Uiso 1 1 calc R U . . .
C108 C 0.6272(2) 0.1806(7) 0.8169(4) 0.056(4) Uani 1 1 d . . . . .
H10T H 0.640361 0.167433 0.845056 0.067 Uiso 1 1 calc R U . . .
H10U H 0.626108 0.231927 0.816197 0.067 Uiso 1 1 calc R U . . .
C109 C 0.5979(3) 0.1525(7) 0.8218(4) 0.058(4) Uani 1 1 d . . . . .
H10V H 0.584669 0.165030 0.793584 0.069 Uiso 1 1 calc R U . . .
H10W H 0.598935 0.101174 0.823288 0.069 Uiso 1 1 calc R U . . .
C110 C 0.5855(3) 0.1785(7) 0.8639(4) 0.070(4) Uani 1 1 d . . . . .
H11A H 0.585323 0.229831 0.863545 0.084 Uiso 1 1 calc R U . . .
H11B H 0.597880 0.163247 0.892393 0.084 Uiso 1 1 calc R U . . .
C111 C 0.5522(3) 0.1492(7) 0.8656(5) 0.095(5) Uani 1 1 d . . . . .
H11C H 0.540335 0.160662 0.836226 0.143 Uiso 1 1 calc R U . . .
H11D H 0.544002 0.170899 0.891698 0.143 Uiso 1 1 calc R U . . .
H11E H 0.552653 0.098679 0.869803 0.143 Uiso 1 1 calc R U . . .
B1 B 0.7598(3) 0.5791(7) 0.5128(4) 0.039(3) Uani 1 1 d . . . . .
H1 H 0.7784(17) 0.590(4) 0.494(3) 0.03(2) Uiso 1 1 d . . . . .
B2 B 0.6272(2) 0.2253(6) 0.6321(4) 0.028(3) Uani 1 1 d . . . . .
H2A H 0.6300(18) 0.172(5) 0.630(3) 0.034 Uiso 1 1 d . U . . .
B3 B 0.4955(3) 0.8195(6) 0.5541(4) 0.036(3) Uani 1 1 d . . . . .
H3 H 0.478177 0.850137 0.549727 0.043 Uiso 1 1 calc R U . . .
B4 B 0.6424(3) 0.8573(6) 0.8421(4) 0.030(3) Uani 1 1 d . . . . .
H4 H 0.6508(17) 0.884(4) 0.875(3) 0.036 Uiso 1 1 d . U . . .
Cl1 Cl 0.60018(5) 0.51849(12) 0.67885(8) 0.0268(6) Uani 1 1 d . . . . .
Cl2 Cl 0.65915(5) 0.66120(12) 0.71949(7) 0.0269(6) Uani 1 1 d . . . . .
Cl3 Cl 0.59224(5) 0.72553(12) 0.65731(7) 0.0243(5) Uani 1 1 d . . . . .
Cl4 Cl 0.59308(5) 0.62062(12) 0.55522(7) 0.0261(5) Uani 1 1 d . . . . .
Cl5 Cl 0.65523(5) 0.49451(12) 0.60600(8) 0.0255(6) Uani 1 1 d . . . . .
Cl6 Cl 0.67221(5) 0.67737(12) 0.59002(8) 0.0271(6) Uani 1 1 d . . . . .
N1 N 0.76800(16) 0.6038(4) 0.5630(3) 0.029(2) Uani 1 1 d . . . . .
N2 N 0.74800(15) 0.6010(4) 0.5948(3) 0.0252(19) Uani 1 1 d . . . . .
N3 N 0.73492(16) 0.6199(4) 0.4859(2) 0.0261(19) Uani 1 1 d . . . . .
N4 N 0.70645(16) 0.6023(4) 0.4880(2) 0.0244(18) Uani 1 1 d . . . . .
N5 N 0.75401(16) 0.4996(4) 0.5131(2) 0.027(2) Uani 1 1 d . . . . .
N6 N 0.73126(17) 0.4723(4) 0.5339(3) 0.028(2) Uani 1 1 d . . . . .
N7 N 0.65551(16) 0.2520(4) 0.6589(2) 0.0243(19) Uani 1 1 d . . . . .
N8 N 0.65709(15) 0.3160(4) 0.6806(2) 0.0257(19) Uani 1 1 d . . . . .
N9 N 0.61951(16) 0.2603(4) 0.5837(2) 0.0253(19) Uani 1 1 d . . . . .
N10 N 0.60702(16) 0.3253(4) 0.5801(2) 0.0230(18) Uani 1 1 d . . . . .
N11 N 0.60173(16) 0.2338(4) 0.6616(2) 0.0245(19) Uani 1 1 d . . . . .
N12 N 0.59521(17) 0.2964(4) 0.6817(3) 0.028(2) Uani 1 1 d . . . . .
N13 N 0.49636(16) 0.7783(4) 0.5078(3) 0.030(2) Uani 1 1 d . . . . .
N14 N 0.51647(15) 0.7266(4) 0.5035(3) 0.0266(19) Uani 1 1 d . . . . .
N15 N 0.49231(16) 0.7718(4) 0.5957(3) 0.0288(19) Uani 1 1 d . . . . .
N16 N 0.51081(15) 0.7155(4) 0.6062(2) 0.0241(18) Uani 1 1 d . . . . .
N17 N 0.52268(16) 0.8683(4) 0.5616(2) 0.0256(19) Uani 1 1 d . . . . .
N18 N 0.54925(16) 0.8429(4) 0.5549(2) 0.0276(19) Uani 1 1 d . . . . .
N19 N 0.61374(16) 0.8856(4) 0.8214(2) 0.0251(19) Uani 1 1 d . . . . .
N20 N 0.59942(17) 0.8641(4) 0.7792(2) 0.031(2) Uani 1 1 d . . . . .
N21 N 0.66552(16) 0.8720(4) 0.8092(3) 0.0265(19) Uani 1 1 d . . . . .
N22 N 0.66058(17) 0.8564(4) 0.7622(3) 0.028(2) Uani 1 1 d . . . . .
N23 N 0.64132(15) 0.7798(4) 0.8548(2) 0.0248(19) Uani 1 1 d . . . . .
N24 N 0.62750(16) 0.7315(4) 0.8239(2) 0.0261(19) Uani 1 1 d . . . . .
Yb1 Yb 0.63021(2) 0.61798(2) 0.63611(2) 0.02216(10) Uani 1 1 d . . . . .
Yb2 Yb 0.69965(2) 0.56005(2) 0.56514(2) 0.02320(11) Uani 1 1 d . . . . .
Yb3 Yb 0.62022(2) 0.39742(2) 0.64954(2) 0.02226(11) Uani 1 1 d . . . . .
Yb4 Yb 0.55469(2) 0.71886(2) 0.57066(2) 0.02232(11) Uani 1 1 d . . . . .
Yb5 Yb 0.62416(2) 0.76696(2) 0.74193(2) 0.02401(11) Uani 1 1 d . . . . .

loop_
_atom_site_aniso_label
_atom_site_aniso_U_11
_atom_site_aniso_U_22
_atom_site_aniso_U_33
_atom_site_aniso_U_23
_atom_site_aniso_U_13
_atom_site_aniso_U_12
C1 0.034(6) 0.023(6) 0.039(7) 0.001(5) 0.009(5) -0.011(5)
C2 0.029(6) 0.020(6) 0.035(6) 0.003(5) 0.005(5) -0.014(4)
C3 0.025(5) 0.020(6) 0.035(6) -0.005(5) 0.002(5) -0.004(4)
C4 0.041(7) 0.051(8) 0.050(7) -0.008(6) 0.007(6) -0.017(6)
C5 0.037(6) 0.020(6) 0.029(6) -0.004(5) 0.002(5) 0.003(5)
C6 0.035(6) 0.033(6) 0.036(6) -0.002(5) -0.006(5) -0.005(5)
C7 0.038(7) 0.035(7) 0.042(7) -0.008(5) 0.005(5) -0.008(5)
C8 0.034(6) 0.043(7) 0.028(6) -0.010(5) 0.009(5) -0.011(5)
C9 0.035(6) 0.046(7) 0.024(6) 0.007(5) 0.014(5) 0.007(5)
C10 0.038(7) 0.036(7) 0.036(6) 0.014(5) 0.009(5) 0.005(5)
C11 0.045(7) 0.025(6) 0.021(5) 0.002(5) 0.016(5) 0.007(5)
C12 0.028(6) 0.049(8) 0.059(8) 0.007(6) 0.014(5) 0.000(5)
C13 0.030(6) 0.033(6) 0.027(6) 0.003(5) -0.003(5) -0.002(5)
C14 0.044(7) 0.061(8) 0.026(6) 0.007(6) 0.008(5) 0.000(6)
C15 0.030(6) 0.036(7) 0.052(7) 0.001(5) 0.010(5) 0.010(5)
C16 0.050(7) 0.041(7) 0.029(6) 0.002(5) -0.001(5) -0.001(6)
C17 0.036(6) 0.032(7) 0.020(5) -0.006(5) 0.002(5) 0.014(5)
C18 0.031(6) 0.023(6) 0.032(6) -0.005(5) 0.004(5) 0.010(5)
C19 0.035(6) 0.021(6) 0.030(6) -0.005(5) -0.003(5) 0.001(5)
C20 0.029(6) 0.053(8) 0.051(7) -0.008(6) 0.010(5) 0.001(6)
C21 0.031(6) 0.023(6) 0.022(5) -0.002(4) -0.001(4) 0.005(5)
C22 0.044(7) 0.039(7) 0.038(6) -0.009(5) -0.001(5) 0.007(6)
C23 0.033(6) 0.024(6) 0.028(6) -0.014(5) 0.008(5) -0.005(5)
C24 0.039(6) 0.015(5) 0.040(6) -0.004(5) 0.014(5) 0.003(5)
C25 0.035(6) 0.030(6) 0.021(5) 0.015(5) 0.011(5) 0.006(5)
C26 0.028(6) 0.031(6) 0.023(5) 0.007(5) 0.003(4) -0.001(5)
C27 0.028(6) 0.022(6) 0.021(5) 0.013(4) -0.002(4) -0.003(5)
C28 0.043(7) 0.029(6) 0.041(6) -0.002(5) -0.007(5) 0.003(5)
C29 0.027(6) 0.039(7) 0.022(5) 0.001(5) 0.008(4) 0.008(5)
C30 0.027(6) 0.033(6) 0.041(6) -0.009(5) -0.002(5) 0.001(5)
C31 0.043(7) 0.035(7) 0.036(6) 0.007(5) -0.002(5) 0.002(5)
C32 0.039(7) 0.046(7) 0.037(6) 0.006(6) -0.002(5) -0.003(6)
C33 0.044(6) 0.023(6) 0.019(5) -0.005(5) 0.005(5) -0.004(5)
C34 0.050(7) 0.030(6) 0.010(5) -0.008(5) -0.001(4) 0.008(5)
C35 0.023(5) 0.016(5) 0.019(5) 0.004(4) 0.013(4) -0.002(4)
C36 0.072(9) 0.027(7) 0.032(6) -0.016(5) 0.012(6) 0.010(6)
C37 0.024(5) 0.028(6) 0.017(5) -0.002(4) 0.007(4) 0.010(5)
C38 0.044(6) 0.024(6) 0.023(5) 0.010(5) 0.007(5) -0.005(5)
C39 0.029(6) 0.023(6) 0.030(6) 0.001(5) -0.003(4) 0.002(5)
C40 0.044(7) 0.034(7) 0.026(6) 0.007(5) -0.001(5) 0.004(5)
C41 0.030(6) 0.034(7) 0.041(7) 0.018(6) -0.011(5) -0.001(5)
C42 0.019(6) 0.040(7) 0.051(7) 0.019(6) 0.000(5) -0.005(5)
C43 0.022(5) 0.049(7) 0.017(5) 0.016(5) -0.004(4) 0.005(5)
C44 0.066(9) 0.028(7) 0.063(8) 0.000(6) 0.002(7) -0.012(6)
C45 0.022(6) 0.050(7) 0.038(6) 0.009(6) 0.017(5) 0.000(5)
C46 0.029(6) 0.050(8) 0.043(7) 0.025(6) -0.003(5) 0.009(5)
C47 0.032(6) 0.073(9) 0.031(6) 0.004(6) -0.002(5) 0.003(6)
C48 0.038(7) 0.071(9) 0.043(7) 0.009(6) 0.013(6) 0.006(6)
C49 0.032(6) 0.033(6) 0.029(6) 0.006(5) -0.016(5) -0.009(5)
C50 0.043(7) 0.036(7) 0.030(6) 0.011(5) -0.002(5) -0.006(5)
C51 0.028(6) 0.024(6) 0.026(6) 0.009(5) -0.009(5) -0.001(5)
C52 0.028(6) 0.050(8) 0.078(9) 0.015(7) -0.021(6) 0.009(6)
C53 0.038(6) 0.032(6) 0.019(5) 0.008(5) 0.000(5) -0.003(5)
C54 0.041(7) 0.054(8) 0.026(6) -0.006(5) 0.006(5) -0.002(6)
C55 0.034(6) 0.028(6) 0.039(6) -0.003(5) -0.004(5) -0.008(5)
C56 0.060(8) 0.045(8) 0.031(6) -0.001(5) -0.011(6) -0.010(6)
C57 0.042(7) 0.035(7) 0.043(7) -0.016(6) 0.020(6) 0.000(6)
C58 0.034(6) 0.030(6) 0.035(6) -0.010(5) 0.016(5) -0.002(5)
C59 0.028(6) 0.022(6) 0.032(6) -0.018(5) 0.006(5) -0.011(5)
C60 0.042(7) 0.047(8) 0.081(9) -0.002(7) 0.033(7) 0.013(6)
C61 0.028(5) 0.024(6) 0.024(5) 0.008(5) 0.004(4) -0.001(5)
C62 0.036(6) 0.045(7) 0.031(6) 0.000(5) 0.003(5) 0.009(5)
C63 0.046(7) 0.060(8) 0.018(5) 0.002(5) -0.003(5) -0.014(6)
C64 0.040(6) 0.035(6) 0.028(6) -0.007(5) 0.007(5) -0.004(5)
C65 0.033(6) 0.032(7) 0.035(6) 0.003(5) -0.001(5) 0.002(5)
C66 0.049(7) 0.028(7) 0.038(6) 0.000(5) -0.007(5) -0.004(6)
C67 0.032(6) 0.028(6) 0.018(5) 0.006(5) -0.004(4) -0.005(5)
C68 0.047(8) 0.028(7) 0.081(9) 0.006(6) 0.009(7) 0.019(6)
C69 0.037(6) 0.035(6) 0.016(5) 0.005(5) 0.005(4) 0.001(5)
C70 0.055(8) 0.022(6) 0.046(7) -0.004(5) 0.006(6) 0.001(5)
C71 0.042(7) 0.080(10) 0.042(7) 0.008(7) 0.002(6) 0.000(7)
C72 0.038(7) 0.027(6) 0.058(7) -0.007(6) -0.006(5) -0.001(5)
C73 0.046(7) 0.021(6) 0.028(6) 0.000(5) 0.011(5) 0.004(5)
C74 0.057(8) 0.035(7) 0.038(7) -0.003(6) 0.018(6) 0.014(6)
C75 0.025(6) 0.034(7) 0.033(6) 0.001(5) -0.002(5) 0.005(5)
C76 0.072(9) 0.039(7) 0.027(6) -0.017(5) 0.001(6) 0.011(6)
C77 0.026(6) 0.061(9) 0.041(7) -0.016(6) 0.000(5) 0.018(6)
C78 0.066(9) 0.113(13) 0.053(8) -0.027(8) -0.025(7) 0.054(9)
C79 0.052(8) 0.125(13) 0.032(7) -0.004(8) 0.007(6) -0.025(9)
C80 0.052(7) 0.041(7) 0.031(6) -0.003(5) -0.001(5) 0.002(6)
C81 0.037(6) 0.032(6) 0.027(6) -0.010(5) -0.007(5) -0.003(5)
C82 0.029(6) 0.040(7) 0.031(6) -0.004(5) 0.005(5) -0.012(5)
C83 0.032(6) 0.012(5) 0.031(6) -0.007(4) -0.001(5) 0.001(4)
C84 0.035(6) 0.038(7) 0.041(6) 0.001(5) -0.003(5) -0.007(5)
C85 0.036(6) 0.021(6) 0.023(5) 0.000(4) 0.005(4) -0.014(5)
C86 0.064(8) 0.028(6) 0.014(5) -0.006(5) -0.002(5) -0.007(6)
C87 0.041(8) 0.090(11) 0.051(8) -0.011(7) 0.005(6) 0.013(7)
C88 0.076(9) 0.031(7) 0.029(6) -0.001(5) -0.011(6) -0.006(6)
C89 0.028(6) 0.031(6) 0.020(5) -0.011(5) -0.008(4) -0.002(5)
C90 0.040(6) 0.022(6) 0.017(5) 0.004(4) -0.004(4) 0.002(5)
C91 0.025(5) 0.026(6) 0.016(5) -0.001(4) 0.002(4) 0.001(4)
C92 0.070(8) 0.031(7) 0.021(6) -0.002(5) -0.015(5) -0.002(6)
C93 0.026(6) 0.033(6) 0.025(5) 0.007(5) -0.002(4) 0.003(5)
C94 0.033(6) 0.025(6) 0.033(6) 0.004(5) 0.000(5) 0.009(5)
C95 0.028(6) 0.028(6) 0.026(5) -0.009(5) 0.005(4) -0.005(5)
C96 0.039(6) 0.045(7) 0.025(6) 0.005(5) 0.010(5) -0.006(5)
C100 0.075(10) 0.090(8) 0.170(12) 0.014(8) 0.063(9) 0.002(8)
C101 0.091(8) 0.110(8) 0.104(8) 0.002(7) -0.008(7) 0.030(7)
C102 0.085(8) 0.129(8) 0.096(7) 0.009(7) -0.009(6) 0.027(7)
C103 0.086(7) 0.125(9) 0.088(8) 0.015(6) 0.000(7) 0.020(7)
C104 0.094(8) 0.132(9) 0.105(9) 0.021(7) -0.001(8) 0.003(8)
C105 0.098(9) 0.164(14) 0.109(11) 0.048(10) -0.015(9) -0.010(9)
C106 0.070(10) 0.110(14) 0.073(10) -0.025(9) 0.023(8) -0.014(10)
C107 0.057(9) 0.083(11) 0.048(8) 0.012(8) -0.009(7) 0.003(8)
C108 0.046(8) 0.076(10) 0.042(7) 0.024(7) -0.004(6) 0.009(7)
C109 0.074(10) 0.072(10) 0.027(7) 0.002(6) 0.004(6) 0.029(8)
C110 0.079(11) 0.081(11) 0.051(8) 0.004(8) 0.017(8) 0.013(9)
C111 0.133(15) 0.059(10) 0.103(12) 0.009(9) 0.053(11) 0.023(10)
B1 0.027(7) 0.048(9) 0.042(8) -0.001(7) 0.011(6) -0.015(6)
B2 0.033(7) 0.029(7) 0.022(6) 0.006(6) -0.001(5) -0.004(6)
B3 0.043(8) 0.023(7) 0.040(8) 0.000(6) -0.004(6) 0.006(6)
B4 0.045(8) 0.032(7) 0.016(6) -0.009(5) 0.009(6) -0.006(6)
Cl1 0.0300(14) 0.0253(14) 0.0264(13) -0.0038(11) 0.0087(11) -0.0001(11)
Cl2 0.0275(13) 0.0280(14) 0.0252(13) -0.0021(11) 0.0033(10) 0.0017(11)
Cl3 0.0246(12) 0.0248(14) 0.0221(12) -0.0033(10) -0.0027(10) 0.0025(11)
Cl4 0.0258(13) 0.0300(14) 0.0224(12) -0.0035(11) 0.0022(10) 0.0040(11)
Cl5 0.0259(14) 0.0224(13) 0.0292(13) -0.0018(11) 0.0079(10) 0.0016(11)
Cl6 0.0288(13) 0.0257(14) 0.0276(13) -0.0046(11) 0.0065(11) 0.0003(11)
N1 0.028(5) 0.019(5) 0.043(5) -0.007(4) 0.009(4) -0.004(4)
N2 0.021(4) 0.017(4) 0.039(5) -0.002(4) 0.008(4) -0.001(4)
N3 0.030(5) 0.031(5) 0.018(4) 0.002(4) 0.006(4) 0.000(4)
N4 0.031(5) 0.018(5) 0.025(4) 0.002(4) 0.011(4) -0.004(4)
N5 0.031(5) 0.028(5) 0.024(5) -0.006(4) 0.008(4) -0.006(4)
N6 0.032(5) 0.024(5) 0.029(5) -0.001(4) 0.005(4) 0.000(4)
N7 0.032(5) 0.012(4) 0.029(5) 0.005(4) 0.003(4) 0.005(4)
N8 0.021(4) 0.028(5) 0.027(5) 0.007(4) -0.001(4) 0.005(4)
N9 0.032(5) 0.023(5) 0.021(4) 0.001(4) 0.004(4) 0.001(4)
N10 0.032(5) 0.025(5) 0.013(4) -0.001(4) 0.005(3) 0.002(4)
N11 0.032(5) 0.024(5) 0.016(4) 0.007(4) -0.003(3) -0.005(4)
N12 0.036(5) 0.022(5) 0.026(5) 0.003(4) 0.005(4) 0.001(4)
N13 0.030(5) 0.025(5) 0.035(5) 0.000(4) -0.003(4) 0.000(4)
N14 0.023(4) 0.024(5) 0.033(5) 0.009(4) 0.000(4) 0.002(4)
N15 0.028(5) 0.016(5) 0.042(5) -0.002(4) 0.003(4) -0.001(4)
N16 0.024(4) 0.024(5) 0.024(4) -0.001(4) 0.003(4) -0.003(4)
N17 0.031(5) 0.017(5) 0.030(5) -0.001(4) 0.005(4) 0.005(4)
N18 0.028(5) 0.023(5) 0.031(5) 0.001(4) 0.002(4) 0.003(4)
N19 0.032(5) 0.028(5) 0.015(4) -0.005(4) 0.002(3) -0.002(4)
N20 0.035(5) 0.034(5) 0.025(5) -0.001(4) 0.002(4) 0.004(4)
N21 0.029(5) 0.022(5) 0.026(5) -0.002(4) -0.004(4) 0.000(4)
N22 0.034(5) 0.025(5) 0.025(5) 0.001(4) -0.001(4) -0.006(4)
N23 0.027(5) 0.031(5) 0.016(4) -0.003(4) 0.002(3) 0.007(4)
N24 0.033(5) 0.021(5) 0.022(4) -0.007(4) -0.003(4) 0.001(4)
Yb1 0.0234(2) 0.0221(2) 0.0208(2) -0.00222(19) 0.00219(17) 0.00097(19)
Yb2 0.0247(2) 0.0219(2) 0.0238(2) -0.00144(19) 0.00603(18) 0.00004(19)
Yb3 0.0250(2) 0.0215(2) 0.0202(2) -0.00075(19) 0.00251(17) 0.00117(19)
Yb4 0.0243(2) 0.0223(2) 0.0198(2) -0.00032(19) 0.00041(17) 0.00114(19)
Yb5 0.0277(2) 0.0256(3) 0.0180(2) -0.00299(19) -0.00046(17) 0.0002(2)

loop_
_atom_type_symbol
_atom_type_description
_atom_type_scat_dispersion_real
_atom_type_scat_dispersion_imag
_atom_type_scat_source
C C 0.0033 0.0016 'International Tables Vol C Tables 4.2.6.8 and 6.1.1.4'
H H 0.0000 0.0000 'International Tables Vol C Tables 4.2.6.8 and 6.1.1.4'
B B 0.0013 0.0007 'International Tables Vol C Tables 4.2.6.8 and 6.1.1.4'
Cl Cl 0.1484 0.1585 'International Tables Vol C Tables 4.2.6.8 and 6.1.1.4'
N N 0.0061 0.0033 'International Tables Vol C Tables 4.2.6.8 and 6.1.1.4'
Yb Yb -0.3850 5.5486 'International Tables Vol C Tables 4.2.6.8 and 6.1.1.4'

loop_
_geom_angle_atom_site_label_1
_geom_angle_atom_site_label_2
_geom_angle_atom_site_label_3
_geom_angle
_geom_angle_site_symmetry_1
_geom_angle_site_symmetry_3
_geom_angle_publ_flag
N1 C1 C2 106.8(8) . . ?
N1 C1 C4 124.3(9) . . ?
C2 C1 C4 128.9(9) . . ?
C1 C2 C3 107.0(9) . . ?
N2 C3 C2 109.6(8) . . ?
N2 C3 C5 121.8(8) . . ?
C2 C3 C5 128.6(9) . . ?
C3 C5 C7 109.1(8) . . ?
C3 C5 C8 111.4(7) . . ?
C7 C5 C8 108.1(8) . . ?
C3 C5 C6 109.5(8) . . ?
C7 C5 C6 108.3(8) . . ?
C8 C5 C6 110.3(8) . . ?
N3 C9 C10 107.9(9) . . ?
N3 C9 C12 123.0(9) . . ?
C10 C9 C12 129.1(10) . . ?
C9 C10 C11 106.3(9) . . ?
N4 C11 C10 109.5(9) . . ?
N4 C11 C13 122.2(8) . . ?
C10 C11 C13 128.2(9) . . ?
C11 C13 C14 110.2(8) . . ?
C11 C13 C16 110.6(8) . . ?
C14 C13 C16 109.3(8) . . ?
C11 C13 C15 109.3(8) . . ?
C14 C13 C15 108.9(8) . . ?
C16 C13 C15 108.4(8) . . ?
C18 C17 N5 108.4(8) . . ?
C18 C17 C20 128.5(9) . . ?
N5 C17 C20 123.1(9) . . ?
C17 C18 C19 105.5(9) . . ?
N6 C19 C18 111.0(9) . . ?
N6 C19 C21 120.8(9) . . ?
C18 C19 C21 128.2(9) . . ?
C22 C21 C19 111.2(8) . . ?
C22 C21 C24 109.2(7) . . ?
C19 C21 C24 109.7(7) . . ?
C22 C21 C23 107.9(8) . . ?
C19 C21 C23 109.3(7) . . ?
C24 C21 C23 109.5(7) . . ?
N7 C25 C26 109.2(9) . . ?
N7 C25 C28 122.2(9) . . ?
C26 C25 C28 128.6(9) . . ?
C25 C26 C27 106.1(9) . . ?
N8 C27 C26 109.2(8) . . ?
N8 C27 C29 123.5(9) . . ?
C26 C27 C29 127.1(8) . . ?
C27 C29 C30 111.4(8) . . ?
C27 C29 C31 109.7(8) . . ?
C30 C29 C31 107.7(8) . . ?
C27 C29 C32 109.4(8) . . ?
C30 C29 C32 109.2(8) . . ?
C31 C29 C32 109.4(8) . . ?
N9 C33 C34 108.3(8) . . ?
N9 C33 C36 123.5(8) . . ?
C34 C33 C36 128.0(8) . . ?
C33 C34 C35 104.7(8) . . ?
N10 C35 C34 111.5(8) . . ?
N10 C35 C37 120.8(8) . . ?
C34 C35 C37 127.7(8) . . ?
C39 C37 C35 109.4(7) . . ?
C39 C37 C38 109.5(8) . . ?
C35 C37 C38 110.9(7) . . ?
C39 C37 C40 109.5(7) . . ?
C35 C37 C40 108.5(8) . . ?
C38 C37 C40 109.1(7) . . ?
N11 C41 C42 108.2(9) . . ?
N11 C41 C44 123.7(10) . . ?
C42 C41 C44 128.1(10) . . ?
C41 C42 C43 107.0(9) . . ?
N12 C43 C42 107.8(9) . . ?
N12 C43 C45 122.2(9) . . ?
C42 C43 C45 130.0(9) . . ?
C43 C45 C46 110.4(8) . . ?
C43 C45 C48 108.3(9) . . ?
C46 C45 C48 109.9(8) . . ?
C43 C45 C47 110.1(8) . . ?
C46 C45 C47 109.6(9) . . ?
C48 C45 C47 108.4(8) . . ?
N13 C49 C50 106.3(9) . . ?
N13 C49 C52 125.9(10) . . ?
C50 C49 C52 127.9(9) . . ?
C51 C50 C49 106.6(9) . . ?
N14 C51 C50 110.5(9) . . ?
N14 C51 C53 120.7(8) . . ?
C50 C51 C53 128.8(9) . . ?
C51 C53 C54 111.3(8) . . ?
C51 C53 C56 108.9(8) . . ?
C54 C53 C56 109.0(8) . . ?
C51 C53 C55 109.4(8) . . ?
C54 C53 C55 109.9(8) . . ?
C56 C53 C55 108.2(8) . . ?
N15 C57 C58 106.8(9) . . ?
N15 C57 C60 124.4(10) . . ?
C58 C57 C60 128.8(10) . . ?
C57 C58 C59 107.5(9) . . ?
N16 C59 C58 109.6(9) . . ?
N16 C59 C61 121.3(8) . . ?
C58 C59 C61 129.0(9) . . ?
C59 C61 C62 111.5(7) . . ?
C59 C61 C64 108.3(8) . . ?
C62 C61 C64 108.3(8) . . ?
C59 C61 C63 110.5(8) . . ?
C62 C61 C63 110.3(8) . . ?
C64 C61 C63 108.0(7) . . ?
N17 C65 C66 106.6(9) . . ?
N17 C65 C68 123.5(9) . . ?
C66 C65 C68 129.9(10) . . ?
C65 C66 C67 106.8(9) . . ?
N18 C67 C66 110.1(9) . . ?
N18 C67 C69 122.6(9) . . ?
C66 C67 C69 127.2(9) . . ?
C72 C69 C70 109.6(8) . . ?
C72 C69 C71 108.2(8) . . ?
C70 C69 C71 109.1(8) . . ?
C72 C69 C67 110.1(8) . . ?
C70 C69 C67 111.9(8) . . ?
C71 C69 C67 108.0(8) . . ?
C74 C73 N19 108.9(9) . . ?
C74 C73 C76 128.7(9) . . ?
N19 C73 C76 122.3(9) . . ?
C73 C74 C75 106.9(9) . . ?
N20 C75 C74 108.4(9) . . ?
N20 C75 C77 121.5(9) . . ?
C74 C75 C77 130.1(9) . . ?
C75 C77 C79 110.2(9) . . ?
C75 C77 C80 109.4(9) . . ?
C79 C77 C80 110.2(9) . . ?
C75 C77 C78 108.4(9) . . ?
C79 C77 C78 111.0(10) . . ?
C80 C77 C78 107.6(10) . . ?
C82 C81 N21 108.0(8) . . ?
C82 C81 C84 129.8(9) . . ?
N21 C81 C84 122.2(9) . . ?
C83 C82 C81 107.0(9) . . ?
N22 C83 C82 109.9(8) . . ?
N22 C83 C85 121.3(8) . . ?
C82 C83 C85 128.8(9) . . ?
C86 C85 C83 113.2(7) . . ?
C86 C85 C87 110.3(8) . . ?
C83 C85 C87 110.1(8) . . ?
C86 C85 C88 108.9(8) . . ?
C83 C85 C88 106.3(8) . . ?
C87 C85 C88 107.7(8) . . ?
C90 C89 N23 109.5(8) . . ?
C90 C89 C92 127.8(9) . . ?
N23 C89 C92 122.6(9) . . ?
C89 C90 C91 105.6(8) . . ?
N24 C91 C90 109.8(8) . . ?
N24 C91 C93 122.1(8) . . ?
C90 C91 C93 128.1(8) . . ?
C91 C93 C95 111.4(8) . . ?
C91 C93 C94 110.9(8) . . ?
C95 C93 C94 109.8(7) . . ?
C91 C93 C96 109.1(7) . . ?
C95 C93 C96 108.1(7) . . ?
C94 C93 C96 107.4(8) . . ?
C102 C101 C100 113.0(13) . . ?
C101 C102 C103 117.3(13) . . ?
C104 C103 C102 112.7(15) . . ?
C105 C104 C103 117.8(17) . . ?
C108 C107 C106 113.4(10) . . ?
C109 C108 C107 115.7(10) . . ?
C110 C109 C108 113.9(11) . . ?
C109 C110 C111 111.5(11) . . ?
N1 B1 N3 114.1(9) . . ?
N1 B1 N5 109.0(9) . . ?
N3 B1 N5 112.7(9) . . ?
N7 B2 N9 113.5(8) . . ?
N7 B2 N11 111.1(8) . . ?
N9 B2 N11 109.6(8) . . ?
N15 B3 N13 112.3(8) . . ?
N15 B3 N17 114.0(8) . . ?
N13 B3 N17 108.5(8) . . ?
N19 B4 N23 113.1(9) . . ?
N19 B4 N21 110.4(8) . . ?
N23 B4 N21 111.6(8) . . ?
Yb3 Cl1 Yb1 104.24(7) . . ?
Yb5 Cl2 Yb1 100.75(7) . . ?
Yb5 Cl3 Yb1 96.46(6) . . ?
Yb5 Cl3 Yb4 165.54(9) . . ?
Yb1 Cl3 Yb4 96.49(6) . . ?
Yb4 Cl4 Yb1 103.95(7) . . ?
Yb2 Cl5 Yb1 96.09(7) . . ?
Yb2 Cl5 Yb3 164.91(9) . . ?
Yb1 Cl5 Yb3 97.66(7) . . ?
Yb2 Cl6 Yb1 99.74(8) . . ?
C1 N1 N2 111.1(8) . . ?
C1 N1 B1 128.4(8) . . ?
N2 N1 B1 120.1(8) . . ?
C3 N2 N1 105.5(7) . . ?
C3 N2 Yb2 137.7(6) . . ?
N1 N2 Yb2 116.7(5) . . ?
C9 N3 N4 109.4(7) . . ?
C9 N3 B1 128.5(8) . . ?
N4 N3 B1 121.9(8) . . ?
C11 N4 N3 106.9(7) . . ?
C11 N4 Yb2 132.7(6) . . ?
N3 N4 Yb2 110.9(5) . . ?
C17 N5 N6 109.3(8) . . ?
C17 N5 B1 129.1(9) . . ?
N6 N5 B1 121.2(8) . . ?
C19 N6 N5 105.8(8) . . ?
C19 N6 Yb2 139.3(7) . . ?
N5 N6 Yb2 114.9(5) . . ?
C25 N7 N8 108.7(7) . . ?
C25 N7 B2 129.0(8) . . ?
N8 N7 B2 121.5(8) . . ?
C27 N8 N7 106.8(7) . . ?
C27 N8 Yb3 137.5(6) . . ?
N7 N8 Yb3 114.4(5) . . ?
C33 N9 N10 109.9(7) . . ?
C33 N9 B2 127.7(8) . . ?
N10 N9 B2 120.7(7) . . ?
C35 N10 N9 105.6(7) . . ?
C35 N10 Yb3 139.3(6) . . ?
N9 N10 Yb3 113.0(5) . . ?
C41 N11 N12 109.7(8) . . ?
C41 N11 B2 127.4(9) . . ?
N12 N11 B2 122.7(8) . . ?
C43 N12 N11 107.2(8) . . ?
C43 N12 Yb3 138.7(7) . . ?
N11 N12 Yb3 112.6(5) . . ?
C49 N13 N14 111.8(8) . . ?
C49 N13 B3 126.1(9) . . ?
N14 N13 B3 122.0(8) . . ?
C51 N14 N13 104.7(7) . . ?
C51 N14 Yb4 140.4(6) . . ?
N13 N14 Yb4 114.1(5) . . ?
C57 N15 N16 110.3(8) . . ?
C57 N15 B3 127.2(9) . . ?
N16 N15 B3 121.2(8) . . ?
C59 N16 N15 105.6(7) . . ?
C59 N16 Yb4 139.0(6) . . ?
N15 N16 Yb4 115.2(5) . . ?
C65 N17 N18 110.7(8) . . ?
C65 N17 B3 127.3(8) . . ?
N18 N17 B3 119.9(8) . . ?
C67 N18 N17 105.8(7) . . ?
C67 N18 Yb4 138.6(6) . . ?
N17 N18 Yb4 113.6(5) . . ?
C73 N19 N20 108.1(8) . . ?
C73 N19 B4 127.8(8) . . ?
N20 N19 B4 123.8(8) . . ?
C75 N20 N19 107.7(7) . . ?
C75 N20 Yb5 138.6(6) . . ?
N19 N20 Yb5 113.7(5) . . ?
C81 N21 N22 108.1(7) . . ?
C81 N21 B4 129.8(8) . . ?
N22 N21 B4 121.0(7) . . ?
C83 N22 N21 107.0(7) . . ?
C83 N22 Yb5 136.8(6) . . ?
N21 N22 Yb5 114.6(5) . . ?
C89 N23 N24 108.5(7) . . ?
C89 N23 B4 129.0(8) . . ?
N24 N23 B4 121.4(7) . . ?
C91 N24 N23 106.6(7) . . ?
C91 N24 Yb5 137.5(6) . . ?
N23 N24 Yb5 113.8(5) . . ?
Cl4 Yb1 Cl2 159.62(7) . . ?
Cl4 Yb1 Cl6 89.90(7) . . ?
Cl2 Yb1 Cl6 89.49(7) . . ?
Cl4 Yb1 Cl1 95.05(7) . . ?
Cl2 Yb1 Cl1 92.51(7) . . ?
Cl6 Yb1 Cl1 159.80(7) . . ?
Cl4 Yb1 Cl5 89.89(7) . . ?
Cl2 Yb1 Cl5 110.16(7) . . ?
Cl6 Yb1 Cl5 81.64(7) . . ?
Cl1 Yb1 Cl5 78.80(7) . . ?
Cl4 Yb1 Cl3 79.65(6) . . ?
Cl2 Yb1 Cl3 81.14(6) . . ?
Cl6 Yb1 Cl3 107.64(7) . . ?
Cl1 Yb1 Cl3 92.52(7) . . ?
Cl5 Yb1 Cl3 165.84(7) . . ?
Cl4 Yb1 Yb2 92.25(5) . . ?
Cl2 Yb1 Yb2 100.27(5) . . ?
Cl6 Yb1 Yb2 40.00(5) . . ?
Cl1 Yb1 Yb2 120.06(5) . . ?
Cl5 Yb1 Yb2 41.75(5) . . ?
Cl3 Yb1 Yb2 147.12(5) . . ?
Cl4 Yb1 Yb5 120.80(5) . . ?
Cl2 Yb1 Yb5 39.61(5) . . ?
Cl6 Yb1 Yb5 100.43(5) . . ?
Cl1 Yb1 Yb5 93.83(5) . . ?
Cl5 Yb1 Yb5 149.11(5) . . ?
Cl3 Yb1 Yb5 41.53(4) . . ?
Yb2 Yb1 Yb5 131.045(13) . . ?
Cl4 Yb1 Yb4 37.61(5) . . ?
Cl2 Yb1 Yb4 122.97(5) . . ?
Cl6 Yb1 Yb4 101.51(5) . . ?
Cl1 Yb1 Yb4 94.23(5) . . ?
Cl5 Yb1 Yb4 126.71(5) . . ?
Cl3 Yb1 Yb4 42.06(4) . . ?
Yb2 Yb1 Yb4 123.691(12) . . ?
Yb5 Yb1 Yb4 83.424(11) . . ?
Cl4 Yb1 Yb3 91.73(5) . . ?
Cl2 Yb1 Yb3 105.59(5) . . ?
Cl6 Yb1 Yb3 123.12(5) . . ?
Cl1 Yb1 Yb3 37.33(5) . . ?
Cl5 Yb1 Yb3 41.53(5) . . ?
Cl3 Yb1 Yb3 128.53(5) . . ?
Yb2 Yb1 Yb3 83.132(11) . . ?
Yb5 Yb1 Yb3 126.097(12) . . ?
Yb4 Yb1 Yb3 113.355(12) . . ?
N4 Yb2 N2 89.7(2) . . ?
N4 Yb2 N6 75.3(2) . . ?
N2 Yb2 N6 77.3(2) . . ?
N4 Yb2 Cl6 94.66(18) . . ?
N2 Yb2 Cl6 94.94(17) . . ?
N6 Yb2 Cl6 167.15(19) . . ?
N4 Yb2 Cl5 136.14(18) . . ?
N2 Yb2 Cl5 134.18(18) . . ?
N6 Yb2 Cl5 110.48(19) . . ?
Cl6 Yb2 Cl5 82.30(7) . . ?
N4 Yb2 Yb1 123.60(18) . . ?
N2 Yb2 Yb1 118.78(17) . . ?
N6 Yb2 Yb1 152.58(18) . . ?
Cl6 Yb2 Yb1 40.26(5) . . ?
Cl5 Yb2 Yb1 42.16(5) . . ?
N8 Yb3 N10 91.9(2) . . ?
N8 Yb3 N12 72.8(2) . . ?
N10 Yb3 N12 77.2(2) . . ?
N8 Yb3 Cl1 134.89(19) . . ?
N10 Yb3 Cl1 133.23(18) . . ?
N12 Yb3 Cl1 111.13(19) . . ?
N8 Yb3 Cl5 99.43(18) . . ?
N10 Yb3 Cl5 96.48(17) . . ?
N12 Yb3 Cl5 169.64(19) . . ?
Cl1 Yb3 Cl5 79.19(7) . . ?
N8 Yb3 Yb1 126.36(18) . . ?
N10 Yb3 Yb1 120.40(17) . . ?
N12 Yb3 Yb1 149.53(18) . . ?
Cl1 Yb3 Yb1 38.43(5) . . ?
Cl5 Yb3 Yb1 40.82(4) . . ?
N16 Yb4 N18 91.7(3) . . ?
N16 Yb4 N14 76.2(2) . . ?
N18 Yb4 N14 75.3(2) . . ?
N16 Yb4 Cl4 132.52(19) . . ?
N18 Yb4 Cl4 135.78(19) . . ?
N14 Yb4 Cl4 110.36(19) . . ?
N16 Yb4 Cl3 95.44(17) . . ?
N18 Yb4 Cl3 99.02(18) . . ?
N14 Yb4 Cl3 169.54(18) . . ?
Cl4 Yb4 Cl3 79.89(6) . . ?
N16 Yb4 Yb1 120.28(18) . . ?
N18 Yb4 Yb1 126.17(18) . . ?
N14 Yb4 Yb1 148.69(18) . . ?
Cl4 Yb4 Yb1 38.45(5) . . ?
Cl3 Yb4 Yb1 41.46(4) . . ?
N22 Yb5 N24 90.3(2) . . ?
N22 Yb5 N20 73.6(3) . . ?
N24 Yb5 N20 76.9(2) . . ?
N22 Yb5 Cl2 99.24(19) . . ?
N24 Yb5 Cl2 92.91(18) . . ?
N20 Yb5 Cl2 167.26(18) . . ?
N22 Yb5 Cl3 133.47(18) . . ?
N24 Yb5 Cl3 136.26(18) . . ?
N20 Yb5 Cl3 110.99(18) . . ?
Cl2 Yb5 Cl3 81.64(7) . . ?
N22 Yb5 Yb1 123.06(18) . . ?
N24 Yb5 Yb1 120.42(17) . . ?
N20 Yb5 Yb1 152.99(17) . . ?
Cl2 Yb5 Yb1 39.64(5) . . ?
Cl3 Yb5 Yb1 42.01(5) . . ?

loop_
_geom_bond_atom_site_label_1
_geom_bond_atom_site_label_2
_geom_bond_distance
_geom_bond_site_symmetry_2
_geom_bond_publ_flag
C1 N1 1.334(11) . ?
C1 C2 1.388(12) . ?
C1 C4 1.473(13) . ?
C2 C3 1.390(12) . ?
C3 N2 1.347(11) . ?
C3 C5 1.514(12) . ?
C5 C7 1.532(12) . ?
C5 C8 1.534(12) . ?
C5 C6 1.542(12) . ?
C9 N3 1.356(11) . ?
C9 C10 1.370(13) . ?
C9 C12 1.511(13) . ?
C10 C11 1.406(13) . ?
C11 N4 1.334(11) . ?
C11 C13 1.517(13) . ?
C13 C14 1.528(12) . ?
C13 C16 1.537(13) . ?
C13 C15 1.545(13) . ?
C17 C18 1.361(13) . ?
C17 N5 1.367(11) . ?
C17 C20 1.504(13) . ?
C18 C19 1.404(12) . ?
C19 N6 1.333(11) . ?
C19 C21 1.532(13) . ?
C21 C22 1.514(12) . ?
C21 C24 1.539(12) . ?
C21 C23 1.551(12) . ?
C25 N7 1.355(11) . ?
C25 C26 1.356(12) . ?
C25 C28 1.519(13) . ?
C26 C27 1.402(12) . ?
C27 N8 1.350(10) . ?
C27 C29 1.487(13) . ?
C29 C30 1.521(12) . ?
C29 C31 1.524(12) . ?
C29 C32 1.526(12) . ?
C33 N9 1.346(10) . ?
C33 C34 1.386(12) . ?
C33 C36 1.505(12) . ?
C34 C35 1.389(12) . ?
C35 N10 1.335(10) . ?
C35 C37 1.530(12) . ?
C37 C39 1.523(12) . ?
C37 C38 1.535(11) . ?
C37 C40 1.536(12) . ?
C41 N11 1.345(11) . ?
C41 C42 1.361(13) . ?
C41 C44 1.509(14) . ?
C42 C43 1.427(14) . ?
C43 N12 1.345(11) . ?
C43 C45 1.501(13) . ?
C45 C46 1.513(12) . ?
C45 C48 1.521(12) . ?
C45 C47 1.537(13) . ?
C49 N13 1.339(11) . ?
C49 C50 1.394(13) . ?
C49 C52 1.482(13) . ?
C50 C51 1.384(12) . ?
C51 N14 1.349(11) . ?
C51 C53 1.522(13) . ?
C53 C54 1.525(12) . ?
C53 C56 1.529(12) . ?
C53 C55 1.555(12) . ?
C57 N15 1.367(11) . ?
C57 C58 1.372(13) . ?
C57 C60 1.479(13) . ?
C58 C59 1.400(12) . ?
C59 N16 1.353(11) . ?
C59 C61 1.494(12) . ?
C61 C62 1.529(12) . ?
C61 C64 1.547(12) . ?
C61 C63 1.553(12) . ?
C65 N17 1.351(12) . ?
C65 C66 1.373(13) . ?
C65 C68 1.496(13) . ?
C66 C67 1.384(13) . ?
C67 N18 1.335(11) . ?
C67 C69 1.529(13) . ?
C69 C72 1.520(12) . ?
C69 C70 1.521(12) . ?
C69 C71 1.525(12) . ?
C73 C74 1.355(13) . ?
C73 N19 1.364(11) . ?
C73 C76 1.514(12) . ?
C74 C75 1.402(13) . ?
C75 N20 1.350(11) . ?
C75 C77 1.499(13) . ?
C77 C79 1.524(15) . ?
C77 C80 1.525(13) . ?
C77 C78 1.549(14) . ?
C81 C82 1.371(12) . ?
C81 N21 1.373(11) . ?
C81 C84 1.504(12) . ?
C82 C83 1.369(12) . ?
C83 N22 1.351(11) . ?
C83 C85 1.508(12) . ?
C85 C86 1.506(12) . ?
C85 C87 1.527(13) . ?
C85 C88 1.564(13) . ?
C89 C90 1.353(12) . ?
C89 N23 1.355(11) . ?
C89 C92 1.502(11) . ?
C90 C91 1.415(11) . ?
C91 N24 1.335(11) . ?
C91 C93 1.499(12) . ?
C93 C95 1.532(11) . ?
C93 C94 1.538(12) . ?
C93 C96 1.551(12) . ?
C100 C101 1.530(18) . ?
C101 C102 1.490(18) . ?
C102 C103 1.617(19) . ?
C103 C104 1.355(19) . ?
C104 C105 1.354(19) . ?
C106 C107 1.546(16) . ?
C107 C108 1.522(15) . ?
C108 C109 1.502(15) . ?
C109 C110 1.493(14) . ?
C110 C111 1.666(17) . ?
B1 N1 1.528(14) . ?
B1 N3 1.536(14) . ?
B1 N5 1.554(14) . ?
B2 N7 1.540(13) . ?
B2 N9 1.553(12) . ?
B2 N11 1.558(13) . ?
B3 N15 1.533(13) . ?
B3 N13 1.559(13) . ?
B3 N17 1.575(13) . ?
B4 N19 1.504(14) . ?
B4 N23 1.539(13) . ?
B4 N21 1.550(13) . ?
Cl1 Yb3 2.689(2) . ?
Cl1 Yb1 2.756(2) . ?
Cl2 Yb5 2.741(2) . ?
Cl2 Yb1 2.743(2) . ?
Cl3 Yb5 2.819(2) . ?
Cl3 Yb1 2.845(2) . ?
Cl3 Yb4 2.879(2) . ?
Cl4 Yb4 2.685(2) . ?
Cl4 Yb1 2.736(2) . ?
Cl5 Yb2 2.812(2) . ?
Cl5 Yb1 2.834(2) . ?
Cl5 Yb3 2.875(2) . ?
Cl6 Yb2 2.739(2) . ?
Cl6 Yb1 2.754(2) . ?
N1 N2 1.391(9) . ?
N2 Yb2 2.452(7) . ?
N3 N4 1.384(10) . ?
N4 Yb2 2.427(7) . ?
N5 N6 1.389(10) . ?
N6 Yb2 2.486(8) . ?
N7 N8 1.380(10) . ?
N8 Yb3 2.423(7) . ?
N9 N10 1.380(10) . ?
N10 Yb3 2.454(7) . ?
N11 N12 1.388(10) . ?
N12 Yb3 2.506(7) . ?
N13 N14 1.387(10) . ?
N14 Yb4 2.478(7) . ?
N15 N16 1.397(10) . ?
N16 Yb4 2.407(7) . ?
N17 N18 1.372(10) . ?
N18 Yb4 2.440(8) . ?
N19 N20 1.380(9) . ?
N20 Yb5 2.511(8) . ?
N21 N22 1.381(9) . ?
N22 Yb5 2.445(7) . ?
N23 N24 1.394(9) . ?
N24 Yb5 2.446(7) . ?
Yb1 Yb2 4.1993(6) . ?
Yb1 Yb5 4.2242(6) . ?
Yb1 Yb4 4.2702(6) . ?
Yb1 Yb3 4.2977(6) . ?
